data_2217312
loop_
_publ_author_name
'Gainsford, Graeme J.'
'Benjes, Paul A.'

_publ_section_title
;
 2,3,4-Triacetoxy-1-[5-(1,2,3,4-tetraacetoxybutyl)pyrazin-2-yl]butyl
 acetate
;
_journal_coeditor_code SJ2446
_journal_issue 1
_journal_name_full 'Acta Crystallographica Section E'
_journal_page_first o50
_journal_page_last o50
_journal_paper_doi 10.1107/S1600536807062344
_journal_volume 64
_journal_year 2008
_chemical_formula_iupac 'C28 H36 N2 O16'
_chemical_formula_moiety 'C28 H36 N2 O16'
_chemical_formula_sum 'C28 H36 N2 O16'
_chemical_formula_weight 656.59
_chemical_name_systematic
;
2,3,4-Triacetoxy-1-[5-(1,2,3,4-tetraacetoxybutyl)pyrazin-2-yl]butyl acetate
;
_space_group_IT_number 1
_symmetry_cell_setting triclinic
_symmetry_space_group_name_Hall 'P 1'
_symmetry_space_group_name_H-M 'P 1'
_atom_sites_solution_hydrogens geom
_atom_sites_solution_primary direct
_atom_sites_solution_secondary difmap
_audit_creation_method SHELXL-97
_cell_angle_alpha 81.344(2)
_cell_angle_beta 80.635(2)
_cell_angle_gamma 73.986(2)
_cell_formula_units_Z 1
_cell_length_a 5.6931(8)
_cell_length_b 9.9132(15)
_cell_length_c 15.5048(11)
_cell_measurement_reflns_used 5104
_cell_measurement_temperature 159(2)
_cell_measurement_theta_max 26.4
_cell_measurement_theta_min 4.4
_cell_volume 824.71(18)
_computing_cell_refinement 'SAINT (Bruker, 2001)'
_computing_data_collection 'SMART (Bruker, 2001)'
_computing_data_reduction 'SAINT (Bruker, 2001)'
_computing_molecular_graphics
;
ORTEP-3 (Farrugia, 1997)
;
_computing_publication_material
;
SHELXL97 (Sheldrick, 1997) and PLATON (Spek, 2003)
;
_computing_structure_refinement 'SHELXL97 (Sheldrick, 1997)'
_computing_structure_solution 'SHELXS97 (Sheldrick, 1997)'
_diffrn_ambient_temperature 159(2)
_diffrn_detector_area_resol_mean 8.192
_diffrn_measured_fraction_theta_full 0.972
_diffrn_measured_fraction_theta_max 0.972
_diffrn_measurement_device_type 'Siemens SMART CCD area-detector'
_diffrn_measurement_method '\f and \w scans'
_diffrn_radiation_monochromator graphite
_diffrn_radiation_source 'fine-focus sealed tube'
_diffrn_radiation_type MoK\a
_diffrn_radiation_wavelength 0.71073
_diffrn_reflns_av_R_equivalents 0.0288
_diffrn_reflns_av_sigmaI/netI 0.0388
_diffrn_reflns_limit_h_max 7
_diffrn_reflns_limit_h_min -3
_diffrn_reflns_limit_k_max 12
_diffrn_reflns_limit_k_min -12
_diffrn_reflns_limit_l_max 19
_diffrn_reflns_limit_l_min -19
_diffrn_reflns_number 7120
_diffrn_reflns_theta_full 26.44
_diffrn_reflns_theta_max 26.44
_diffrn_reflns_theta_min 2.15
_diffrn_standards_number 0
_exptl_absorpt_coefficient_mu 0.110
_exptl_absorpt_correction_type none
_exptl_absorpt_process_details none
_exptl_crystal_colour Colorless
_exptl_crystal_density_diffrn 1.322
_exptl_crystal_density_method 'not measured'
_exptl_crystal_description Needle
_exptl_crystal_F_000 346
_exptl_crystal_size_max 0.72
_exptl_crystal_size_mid 0.24
_exptl_crystal_size_min 0.11
_refine_diff_density_max 0.175
_refine_diff_density_min -0.194
_refine_ls_extinction_method none
_refine_ls_goodness_of_fit_ref 1.110
_refine_ls_hydrogen_treatment constr
_refine_ls_matrix_type full
_refine_ls_number_parameters 424
_refine_ls_number_reflns 3304
_refine_ls_number_restraints 3
_refine_ls_restrained_S_all 1.109
_refine_ls_R_factor_all 0.0530
_refine_ls_R_factor_gt 0.0451
_refine_ls_shift/su_max 0.009
_refine_ls_shift/su_mean <0.001
_refine_ls_structure_factor_coef Fsqd
_refine_ls_weighting_details 'calc w=1/[\s^2^(Fo^2^)+(0.0468P)^2^+0.2195P] where P=(Fo^2^+2Fc^2^)/3'
_refine_ls_weighting_scheme calc
_refine_ls_wR_factor_gt 0.0999
_refine_ls_wR_factor_ref 0.1034
_reflns_number_gt 2954
_reflns_number_total 3304
_reflns_threshold_expression I>2\s(I)
_cod_data_source_file sj2446.cif
_cod_data_source_block I
_cod_depositor_comments
;
The following automatic conversions were performed:
'_symmetry_cell_setting' value 'Triclinic' changed to 'triclinic'
according to '/home/saulius/struct/CIF-dictionaries/cif_core.dic'
dictionary named 'cif_core.dic' version 2.4.1 from
2010-06-29.

'_geom_bond_publ_flag' value 'Y' changed to 'y' according to
'/home/saulius/struct/CIF-dictionaries/cif_core.dic' dictionary named
'cif_core.dic' version 2.4.1 from 2010-06-29 (4
times).

'_geom_torsion_publ_flag' value 'Y' changed to 'y' according to
'/home/saulius/struct/CIF-dictionaries/cif_core.dic' dictionary named
'cif_core.dic' version 2.4.1 from 2010-06-29 (3 times).

Automatic conversion script
Id: cif_fix_enum 1527 2010-12-29 10:47:43Z saulius 

The following automatic conversions were performed:

'_symmetry_cell_setting' value 'Triclinic' changed to 'triclinic'
according to /home/saulius/struct/CIF-dictionaries/cif_core.dic
dictionary named 'cif_core.dic' version 2.4.1 from
2010-06-29.

'_geom_bond_publ_flag' value 'Y' changed to 'y'
according to /home/saulius/struct/CIF-dictionaries/cif_core.dic
dictionary named 'cif_core.dic' version 2.4.1 from 2010-06-29 (4
times).

'_geom_torsion_publ_flag' value 'Y' changed to 'y' according
to /home/saulius/struct/CIF-dictionaries/cif_core.dic dictionary
named 'cif_core.dic' version 2.4.1 from 2010-06-29 (3 times).

Automatic conversion script
Id: cif_fix_values 1715 2011-07-08 13:25:40Z adriana 
;
_cod_database_code 2217312
_cod_database_fobs_code 2217312

loop_
_symmetry_equiv_pos_as_xyz
'x, y, z'

loop_
_atom_site_type_symbol
_atom_site_label
_atom_site_fract_x
_atom_site_fract_y
_atom_site_fract_z
_atom_site_U_iso_or_equiv
_atom_site_adp_type
_atom_site_calc_flag
_atom_site_refinement_flags
_atom_site_occupancy
O O1 0.1773(4) 0.7258(2) 0.61777(15) 0.0260(5) Uani d . 1
O O2 0.3590(5) 0.9030(3) 0.5790(3) 0.0582(10) Uani d . 1
O O3 0.2283(4) 0.4418(2) 0.70327(15) 0.0253(5) Uani d . 1
O O4 0.5514(5) 0.2533(3) 0.6832(2) 0.0477(8) Uani d . 1
O O5 0.4938(4) 0.4054(3) 0.88213(16) 0.0324(6) Uani d . 1
O O6 0.3058(6) 0.2322(4) 0.9229(3) 0.0688(11) Uani d . 1
O O7 0.4371(4) 0.6945(2) 0.79743(16) 0.0275(5) Uani d . 1
O O8 0.1083(5) 0.8765(3) 0.8170(3) 0.0589(10) Uani d . 1
O O9 0.6049(4) 0.2219(2) 0.33102(15) 0.0260(5) Uani d . 1
O O10 0.9351(5) 0.0465(3) 0.3595(2) 0.0520(8) Uani d . 1
O O11 0.4486(4) 0.5073(2) 0.24872(15) 0.0256(5) Uani d . 1
O O12 0.5623(5) 0.7043(3) 0.2567(2) 0.0472(8) Uani d . 1
O O13 0.8382(4) 0.5509(3) 0.06940(16) 0.0310(6) Uani d . 1
O O14 0.5172(6) 0.7186(4) 0.0242(3) 0.0676(11) Uani d . 1
O O15 0.9951(4) 0.2621(2) 0.15420(16) 0.0280(5) Uani d . 1
O O16 0.8672(5) 0.0803(3) 0.1278(3) 0.0581(9) Uani d . 1
N N1 0.3344(5) 0.5037(3) 0.51401(19) 0.0284(7) Uani d . 1
N N4 0.8257(5) 0.4504(3) 0.43623(19) 0.0264(6) Uani d . 1
C C1 0.4152(5) 0.6276(4) 0.6262(2) 0.0230(7) Uani d . 1
H H1 0.5363 0.6814 0.6313 0.028 Uiso calc R 1
C C2 0.5011(5) 0.5497(3) 0.5451(2) 0.0229(7) Uani d . 1
C C3 0.7430(6) 0.5242(4) 0.5062(2) 0.0256(7) Uani d . 1
H H3 0.8550 0.5599 0.5296 0.031 Uiso calc R 1
C C4 0.1747(7) 0.8635(4) 0.5934(2) 0.0313(8) Uani d . 1
C C5 0.6607(5) 0.4030(3) 0.4065(2) 0.0221(7) Uani d . 1
C C6 0.4154(6) 0.4294(4) 0.4455(2) 0.0292(8) Uani d . 1
H H6 0.3034 0.3932 0.4225 0.035 Uiso calc R 1
C C7 -0.0781(7) 0.9536(4) 0.5866(3) 0.0410(9) Uani d . 1
H H7A -0.1403 1.0011 0.6399 0.061 Uiso calc R 1
H H7B -0.1858 0.8948 0.5801 0.061 Uiso calc R 1
H H7C -0.0757 1.0244 0.5353 0.061 Uiso calc R 1
C C8 0.3913(6) 0.5271(4) 0.7099(2) 0.0241(7) Uani d . 1
H H8 0.5576 0.4642 0.7197 0.029 Uiso calc R 1
C C9 0.3341(6) 0.3066(4) 0.6861(2) 0.0315(8) Uani d . 1
C C10 0.1456(7) 0.2369(4) 0.6714(3) 0.0432(10) Uani d . 1
H H10A 0.2276 0.1491 0.6453 0.065 Uiso calc R 1
H H10B 0.0356 0.3002 0.6315 0.065 Uiso calc R 1
H H10C 0.0494 0.2155 0.7278 0.065 Uiso calc R 1
C C11 0.2789(6) 0.6045(4) 0.7911(2) 0.0256(7) Uani d . 1
H H11 0.1108 0.6652 0.7816 0.031 Uiso calc R 1
C C12 0.2596(6) 0.5074(4) 0.8747(2) 0.0317(8) Uani d . 1
H H12A 0.2132 0.5627 0.9258 0.038 Uiso calc R 1
H H12B 0.1305 0.4581 0.8743 0.038 Uiso calc R 1
C C13 0.4913(7) 0.2697(4) 0.9063(2) 0.0343(9) Uani d . 1
C C14 0.7445(8) 0.1760(4) 0.9068(3) 0.0423(10) Uani d . 1
H H14A 0.7598 0.1207 0.9645 0.064 Uiso calc R 1
H H14B 0.8637 0.2335 0.8948 0.064 Uiso calc R 1
H H14C 0.7771 0.1120 0.8613 0.064 Uiso calc R 1
C C15 0.3246(6) 0.8303(4) 0.8119(2) 0.0294(8) Uani d . 1
C C16 0.5035(8) 0.9104(5) 0.8197(3) 0.0423(10) Uani d . 1
H H16A 0.4744 0.9978 0.7794 0.063 Uiso calc R 1
H H16B 0.6715 0.8529 0.8048 0.063 Uiso calc R 1
H H16C 0.4828 0.9336 0.8802 0.063 Uiso calc R 1
C C17 0.7464(5) 0.3247(4) 0.3258(2) 0.0241(7) Uani d . 1
H H17 0.9255 0.2753 0.3242 0.029 Uiso calc R 1
C C18 0.7229(6) 0.0834(4) 0.3507(2) 0.0280(8) Uani d . 1
C C19 0.5532(7) -0.0086(4) 0.3588(3) 0.0428(10) Uani d . 1
H H19A 0.6211 -0.0818 0.3189 0.064 Uiso calc R 1
H H19B 0.3923 0.0483 0.3433 0.064 Uiso calc R 1
H H19C 0.5341 -0.0531 0.4194 0.064 Uiso calc R 1
C C20 0.7033(5) 0.4248(3) 0.2418(2) 0.0226(7) Uani d . 1
H H20 0.8146 0.4894 0.2331 0.027 Uiso calc R 1
C C21 0.4017(6) 0.6466(4) 0.2599(2) 0.0293(8) Uani d . 1
C C22 0.1323(7) 0.7117(5) 0.2744(3) 0.0479(11) Uani d . 1
H H22A 0.1015 0.8148 0.2673 0.072 Uiso calc R 1
H H22B 0.0661 0.6801 0.3341 0.072 Uiso calc R 1
H H22C 0.0516 0.6832 0.2316 0.072 Uiso calc R 1
C C23 0.7427(6) 0.3479(4) 0.1605(2) 0.0258(7) Uani d . 1
H H23 0.6290 0.2847 0.1694 0.024(9) Uiso calc R 1
C C24 0.7002(7) 0.4464(4) 0.0770(2) 0.0313(8) Uani d . 1
H H24A 0.7533 0.3918 0.0256 0.038 Uiso calc R 1
H H24B 0.5225 0.4938 0.0779 0.038 Uiso calc R 1
C C25 0.7234(7) 0.6849(4) 0.0426(3) 0.0349(9) Uani d . 1
C C26 0.8816(7) 0.7823(4) 0.0403(3) 0.0421(10) Uani d . 1
H H26A 0.8792 0.8427 -0.0159 0.063 Uiso calc R 1
H H26B 1.0509 0.7273 0.0466 0.063 Uiso calc R 1
H H26C 0.8191 0.8412 0.0887 0.063 Uiso calc R 1
C C27 1.0321(7) 0.1277(4) 0.1357(2) 0.0303(8) Uani d . 1
C C28 1.2961(7) 0.0510(4) 0.1289(3) 0.0407(9) Uani d . 1
H H28A 1.3411 0.0139 0.1879 0.061 Uiso calc R 1
H H28B 1.3961 0.1157 0.1010 0.061 Uiso calc R 1
H H28C 1.3260 -0.0274 0.0934 0.061 Uiso calc R 1

loop_
_atom_site_aniso_label
_atom_site_aniso_U_11
_atom_site_aniso_U_22
_atom_site_aniso_U_33
_atom_site_aniso_U_12
_atom_site_aniso_U_13
_atom_site_aniso_U_23
O1 0.0195(10) 0.0230(13) 0.0343(13) -0.0038(9) -0.0021(9) -0.0040(10)
O2 0.0329(15) 0.0335(18) 0.105(3) -0.0122(13) -0.0085(16) 0.0092(17)
O3 0.0231(11) 0.0209(12) 0.0316(13) -0.0063(9) 0.0003(9) -0.0051(10)
O4 0.0324(15) 0.0315(16) 0.082(2) 0.0007(11) -0.0141(14) -0.0234(15)
O5 0.0338(13) 0.0276(14) 0.0350(14) -0.0075(10) -0.0045(10) -0.0021(11)
O6 0.052(2) 0.0374(19) 0.120(3) -0.0234(16) -0.018(2) 0.011(2)
O7 0.0260(11) 0.0253(13) 0.0326(13) -0.0041(9) -0.0035(9) -0.0125(10)
O8 0.0356(17) 0.0365(19) 0.107(3) -0.0002(13) -0.0094(16) -0.0326(19)
O9 0.0229(11) 0.0236(13) 0.0331(13) -0.0074(9) -0.0047(9) -0.0044(10)
O10 0.0324(15) 0.0292(16) 0.092(3) -0.0027(12) -0.0165(14) 0.0010(15)
O11 0.0227(11) 0.0229(13) 0.0325(13) -0.0041(9) -0.0061(9) -0.0072(10)
O12 0.0345(14) 0.0271(16) 0.083(2) -0.0088(12) 0.0005(14) -0.0237(15)
O13 0.0344(13) 0.0266(14) 0.0307(14) -0.0070(10) -0.0032(10) -0.0022(11)
O14 0.0464(19) 0.042(2) 0.113(3) -0.0079(15) -0.0280(19) 0.010(2)
O15 0.0255(12) 0.0275(13) 0.0314(13) -0.0073(10) 0.0021(9) -0.0099(10)
O16 0.0386(16) 0.0363(18) 0.107(3) -0.0088(13) -0.0085(16) -0.0329(18)
N1 0.0184(12) 0.0431(19) 0.0266(16) -0.0106(12) 0.0003(10) -0.0113(13)
N4 0.0177(13) 0.0339(17) 0.0290(16) -0.0072(11) -0.0011(10) -0.0091(13)
C1 0.0154(14) 0.0269(19) 0.0286(18) -0.0065(13) -0.0047(12) -0.0048(14)
C2 0.0208(14) 0.0259(18) 0.0225(17) -0.0064(13) -0.0039(12) -0.0025(13)
C3 0.0201(15) 0.032(2) 0.0293(19) -0.0111(13) -0.0030(12) -0.0107(15)
C4 0.0320(19) 0.029(2) 0.033(2) -0.0072(16) -0.0045(15) -0.0047(16)
C5 0.0214(14) 0.0225(17) 0.0213(17) -0.0043(12) -0.0038(12) -0.0002(13)
C6 0.0208(15) 0.041(2) 0.0310(19) -0.0124(14) -0.0043(13) -0.0110(16)
C7 0.038(2) 0.028(2) 0.054(3) -0.0022(16) -0.0120(18) -0.0019(18)
C8 0.0171(15) 0.0230(18) 0.0318(19) -0.0045(12) 0.0002(13) -0.0069(14)
C9 0.0294(19) 0.029(2) 0.037(2) -0.0074(15) -0.0025(14) -0.0082(16)
C10 0.039(2) 0.036(2) 0.061(3) -0.0159(18) -0.0094(19) -0.009(2)
C11 0.0259(17) 0.0274(19) 0.0243(18) -0.0076(14) -0.0018(13) -0.0058(15)
C12 0.0341(18) 0.0256(19) 0.0307(19) -0.0012(14) 0.0010(14) -0.0066(15)
C13 0.048(2) 0.030(2) 0.028(2) -0.0131(18) -0.0111(16) -0.0019(16)
C14 0.049(2) 0.028(2) 0.049(3) -0.0037(18) -0.0100(18) -0.0066(18)
C15 0.037(2) 0.0250(19) 0.0250(18) -0.0030(15) -0.0057(14) -0.0056(15)
C16 0.053(3) 0.035(2) 0.045(2) -0.0152(19) -0.0136(19) -0.0074(19)
C17 0.0166(14) 0.0259(18) 0.0307(19) -0.0053(12) -0.0017(12) -0.0079(14)
C18 0.0314(19) 0.0227(19) 0.0274(19) -0.0044(15) 0.0017(14) -0.0053(15)
C19 0.045(2) 0.033(2) 0.053(3) -0.0170(19) -0.0065(19) -0.0024(19)
C20 0.0193(15) 0.0227(17) 0.0263(17) -0.0037(12) -0.0025(12) -0.0077(14)
C21 0.0292(18) 0.024(2) 0.035(2) -0.0031(15) -0.0041(14) -0.0101(16)
C22 0.031(2) 0.039(3) 0.068(3) -0.0009(17) -0.0030(19) -0.007(2)
C23 0.0244(16) 0.0253(18) 0.0297(19) -0.0089(14) -0.0020(13) -0.0062(14)
C24 0.0402(19) 0.031(2) 0.0278(19) -0.0125(15) -0.0089(15) -0.0066(15)
C25 0.035(2) 0.030(2) 0.034(2) -0.0011(16) 0.0007(15) -0.0039(17)
C26 0.047(2) 0.029(2) 0.048(2) -0.0081(18) -0.0035(18) -0.0008(18)
C27 0.0361(19) 0.030(2) 0.0258(19) -0.0101(16) -0.0002(14) -0.0068(15)
C28 0.036(2) 0.033(2) 0.050(3) -0.0026(16) 0.0024(17) -0.0120(19)

loop_
_atom_type_symbol
_atom_type_description
_atom_type_scat_dispersion_real
_atom_type_scat_dispersion_imag
_atom_type_scat_source
C C 0.0033 0.0000 'International Tables Vol C Tables 4.2.6.8 and 6.1.1.4'
H H 0.0000 0.0000 'International Tables Vol C Tables 4.2.6.8 and 6.1.1.4'
N N 0.0061 0.0000 'International Tables Vol C Tables 4.2.6.8 and 6.1.1.4'
O O 0.0106 0.0000 'International Tables Vol C Tables 4.2.6.8 and 6.1.1.4'

loop_
_geom_angle_atom_site_label_1
_geom_angle_atom_site_label_2
_geom_angle_atom_site_label_3
_geom_angle
C4 O1 C1 116.8(3)
C9 O3 C8 117.1(3)
C13 O5 C12 117.4(3)
C15 O7 C11 117.0(3)
C18 O9 C17 117.2(2)
C21 O11 C20 117.7(2)
C25 O13 C24 117.1(3)
C27 O15 C23 116.3(3)
C6 N1 C2 116.6(3)
C5 N4 C3 116.1(3)
O1 C1 C2 109.5(2)
O1 C1 C8 108.3(2)
C2 C1 C8 112.0(3)
O1 C1 H1 109.0
C2 C1 H1 109.0
C8 C1 H1 109.0
N1 C2 C3 121.4(3)
N1 C2 C1 117.3(3)
C3 C2 C1 121.3(3)
N4 C3 C2 122.3(3)
N4 C3 H3 118.9
C2 C3 H3 118.9
O2 C4 O1 122.2(3)
O2 C4 C7 125.9(4)
O1 C4 C7 111.9(3)
N4 C5 C6 121.6(3)
N4 C5 C17 117.1(3)
C6 C5 C17 121.2(3)
N1 C6 C5 121.9(3)
N1 C6 H6 119.0
C5 C6 H6 119.0
C4 C7 H7A 109.5
C4 C7 H7B 109.5
H7A C7 H7B 109.5
C4 C7 H7C 109.5
H7A C7 H7C 109.5
H7B C7 H7C 109.5
O3 C8 C1 110.7(3)
O3 C8 C11 105.3(2)
C1 C8 C11 112.7(3)
O3 C8 H8 109.3
C1 C8 H8 109.3
C11 C8 H8 109.3
O4 C9 O3 123.2(3)
O4 C9 C10 125.9(4)
O3 C9 C10 110.9(3)
C9 C10 H10A 109.5
C9 C10 H10B 109.5
H10A C10 H10B 109.5
C9 C10 H10C 109.5
H10A C10 H10C 109.5
H10B C10 H10C 109.5
O7 C11 C12 110.0(3)
O7 C11 C8 106.2(2)
C12 C11 C8 113.6(3)
O7 C11 H11 109.0
C12 C11 H11 109.0
C8 C11 H11 109.0
O5 C12 C11 109.3(3)
O5 C12 H12A 109.8
C11 C12 H12A 109.8
O5 C12 H12B 109.8
C11 C12 H12B 109.8
H12A C12 H12B 108.3
O6 C13 O5 122.8(4)
O6 C13 C14 125.6(4)
O5 C13 C14 111.6(3)
C13 C14 H14A 109.5
C13 C14 H14B 109.5
H14A C14 H14B 109.5
C13 C14 H14C 109.5
H14A C14 H14C 109.5
H14B C14 H14C 109.5
O8 C15 O7 122.5(3)
O8 C15 C16 125.3(4)
O7 C15 C16 112.1(3)
C15 C16 H16A 109.5
C15 C16 H16B 109.5
H16A C16 H16B 109.5
C15 C16 H16C 109.5
H16A C16 H16C 109.5
H16B C16 H16C 109.5
O9 C17 C5 108.2(3)
O9 C17 C20 108.2(3)
C5 C17 C20 111.3(3)
O9 C17 H17 109.7
C5 C17 H17 109.7
C20 C17 H17 109.7
O10 C18 O9 122.1(3)
O10 C18 C19 126.5(4)
O9 C18 C19 111.4(3)
C18 C19 H19A 109.5
C18 C19 H19B 109.5
H19A C19 H19B 109.5
C18 C19 H19C 109.5
H19A C19 H19C 109.5
H19B C19 H19C 109.5
O11 C20 C17 109.4(2)
O11 C20 C23 105.6(2)
C17 C20 C23 113.0(3)
O11 C20 H20 109.6
C17 C20 H20 109.6
C23 C20 H20 109.6
O12 C21 O11 122.5(3)
O12 C21 C22 126.8(4)
O11 C21 C22 110.8(3)
C21 C22 H22A 109.5
C21 C22 H22B 109.5
H22A C22 H22B 109.5
C21 C22 H22C 109.5
H22A C22 H22C 109.5
H22B C22 H22C 109.5
O15 C23 C24 110.2(3)
O15 C23 C20 106.1(2)
C24 C23 C20 113.3(3)
O15 C23 H23 109.0
C24 C23 H23 109.0
C20 C23 H23 109.0
O13 C24 C23 109.7(3)
O13 C24 H24A 109.7
C23 C24 H24A 109.7
O13 C24 H24B 109.7
C23 C24 H24B 109.7
H24A C24 H24B 108.2
O14 C25 O13 122.8(4)
O14 C25 C26 125.5(4)
O13 C25 C26 111.7(3)
C25 C26 H26A 109.5
C25 C26 H26B 109.5
H26A C26 H26B 109.5
C25 C26 H26C 109.5
H26A C26 H26C 109.5
H26B C26 H26C 109.5
O16 C27 O15 122.4(3)
O16 C27 C28 125.9(4)
O15 C27 C28 111.7(3)
C27 C28 H28A 109.5
C27 C28 H28B 109.5
H28A C28 H28B 109.5
C27 C28 H28C 109.5
H28A C28 H28C 109.5
H28B C28 H28C 109.5

loop_
_geom_bond_atom_site_label_1
_geom_bond_atom_site_label_2
_geom_bond_distance
_geom_bond_publ_flag
O1 C4 1.358(4) ?
O1 C1 1.446(3) ?
O2 C4 1.195(5) ?
O3 C9 1.357(4) ?
O3 C8 1.441(4) ?
O4 C9 1.200(4) ?
O5 C13 1.345(5) ?
O5 C12 1.443(4) ?
O6 C13 1.191(5) ?
O7 C15 1.356(4) ?
O7 C11 1.454(4) ?
O8 C15 1.183(4) ?
O9 C18 1.364(4) ?
O9 C17 1.449(4) ?
O10 C18 1.186(4) ?
O11 C21 1.365(4) ?
O11 C20 1.451(4) ?
O12 C21 1.196(4) ?
O13 C25 1.344(5) ?
O13 C24 1.445(4) ?
O14 C25 1.197(5) ?
O15 C27 1.358(5) ?
O15 C23 1.450(4) ?
O16 C27 1.189(4) ?
N1 C6 1.331(4) y
N1 C2 1.339(4) ?
N4 C5 1.329(4) ?
N4 C3 1.348(4) y
C1 C2 1.517(5) ?
C1 C8 1.524(5) ?
C1 H1 1.0000 ?
C2 C3 1.381(4) ?
C3 H3 0.9500 ?
C4 C7 1.481(5) y
C5 C6 1.398(4) ?
C5 C17 1.514(5) y
C6 H6 0.9500 ?
C7 H7A 0.9800 ?
C7 H7B 0.9800 ?
C7 H7C 0.9800 ?
C8 C11 1.529(4) ?
C8 H8 1.0000 ?
C9 C10 1.489(5) ?
C10 H10A 0.9800 ?
C10 H10B 0.9800 ?
C10 H10C 0.9800 ?
C11 C12 1.503(5) ?
C11 H11 1.0000 ?
C12 H12A 0.9900 ?
C12 H12B 0.9900 ?
C13 C14 1.484(6) ?
C14 H14A 0.9800 ?
C14 H14B 0.9800 ?
C14 H14C 0.9800 ?
C15 C16 1.483(5) ?
C16 H16A 0.9800 ?
C16 H16B 0.9800 ?
C16 H16C 0.9800 ?
C17 C20 1.524(5) ?
C17 H17 1.0000 ?
C18 C19 1.481(5) ?
C19 H19A 0.9800 ?
C19 H19B 0.9800 ?
C19 H19C 0.9800 ?
C20 C23 1.524(4) ?
C20 H20 1.0000 ?
C21 C22 1.485(5) ?
C22 H22A 0.9800 ?
C22 H22B 0.9800 ?
C22 H22C 0.9800 ?
C23 C24 1.510(5) ?
C23 H23 1.0000 ?
C24 H24A 0.9900 ?
C24 H24B 0.9900 ?
C25 C26 1.485(6) ?
C26 H26A 0.9800 ?
C26 H26B 0.9800 ?
C26 H26C 0.9800 ?
C27 C28 1.480(5) ?
C28 H28A 0.9800 ?
C28 H28B 0.9800 ?
C28 H28C 0.9800 ?

loop_
_geom_hbond_atom_site_label_D
_geom_hbond_atom_site_label_H
_geom_hbond_atom_site_label_A
_geom_hbond_site_symmetry_A
_geom_hbond_distance_DH
_geom_hbond_distance_HA
_geom_hbond_distance_DA
_geom_hbond_angle_DHA
C3 H3 N1 1_655 0.95 2.61 3.338(5) 134
C6 H6 N4 1_455 0.95 2.60 3.331(5) 134
C7 H7B O2 1_455 0.98 2.57 3.400(5) 142
C19 H19A O12 1_545 0.98 2.58 3.443(5) 147
C19 H19B O10 1_455 0.98 2.58 3.407(5) 142
C19 H19C O2 1_545 0.98 2.53 3.472(6) 161
C26 H26B O14 1_655 0.98 2.60 3.471(6) 148

loop_
_geom_torsion_atom_site_label_1
_geom_torsion_atom_site_label_2
_geom_torsion_atom_site_label_3
_geom_torsion_atom_site_label_4
_geom_torsion
_geom_torsion_publ_flag
C4 O1 C1 C2 -101.0(3) ?
C4 O1 C1 C8 136.6(3) ?
C6 N1 C2 C3 1.7(5) ?
C6 N1 C2 C1 -176.7(3) ?
O1 C1 C2 N1 -43.2(4) ?
C8 C1 C2 N1 77.0(4) ?
O1 C1 C2 C3 138.3(3) ?
C8 C1 C2 C3 -101.5(3) ?
C5 N4 C3 C2 -0.1(5) ?
N1 C2 C3 N4 -1.0(5) ?
C1 C2 C3 N4 177.3(3) ?
C1 O1 C4 O2 0.4(5) ?
C1 O1 C4 C7 179.7(3) ?
C3 N4 C5 C6 0.4(5) ?
C3 N4 C5 C17 177.7(3) ?
C2 N1 C6 C5 -1.4(5) ?
N4 C5 C6 N1 0.3(5) ?
C17 C5 C6 N1 -176.8(3) ?
C9 O3 C8 C1 102.4(3) ?
C9 O3 C8 C11 -135.4(3) ?
O1 C1 C8 O3 64.7(3) y
C2 C1 C8 O3 -56.2(3) ?
O1 C1 C8 C11 -53.0(3) ?
C2 C1 C8 C11 -173.9(2) ?
C8 O3 C9 O4 6.0(5) ?
C8 O3 C9 C10 -173.8(3) ?
C15 O7 C11 C12 -103.5(3) ?
C15 O7 C11 C8 133.2(3) ?
O3 C8 C11 O7 -178.4(3) ?
C1 C8 C11 O7 -57.5(3) ?
O3 C8 C11 C12 60.6(3) ?
C1 C8 C11 C12 -178.5(3) y
C13 O5 C12 C11 -134.8(3) ?
O7 C11 C12 O5 -69.1(3) ?
C8 C11 C12 O5 49.8(4) ?
C12 O5 C13 O6 -1.4(6) ?
C12 O5 C13 C14 177.0(3) ?
C11 O7 C15 O8 -1.9(5) ?
C11 O7 C15 C16 178.3(3) ?
C18 O9 C17 C5 -106.6(3) ?
C18 O9 C17 C20 132.6(3) ?
N4 C5 C17 O9 149.7(3) y
C6 C5 C17 O9 -33.0(4) ?
N4 C5 C17 C20 -91.5(3) ?
C6 C5 C17 C20 85.8(4) ?
C17 O9 C18 O10 -3.2(5) ?
C17 O9 C18 C19 176.8(3) ?
C21 O11 C20 C17 107.7(3) ?
C21 O11 C20 C23 -130.4(3) ?
O9 C17 C20 O11 66.6(3) ?
C5 C17 C20 O11 -52.2(3) ?
O9 C17 C20 C23 -50.7(3) ?
C5 C17 C20 C23 -169.5(2) ?
C20 O11 C21 O12 6.4(5) ?
C20 O11 C21 C22 -174.5(3) ?
C27 O15 C23 C24 -101.2(3) ?
C27 O15 C23 C20 135.7(3) ?
O11 C20 C23 O15 -178.5(3) ?
C17 C20 C23 O15 -59.0(3) ?
O11 C20 C23 C24 60.5(3) ?
C17 C20 C23 C24 180.0(3) ?
C25 O13 C24 C23 -137.3(3) ?
O15 C23 C24 O13 -68.2(3) ?
C20 C23 C24 O13 50.5(4) ?
C24 O13 C25 O14 -1.0(6) ?
C24 O13 C25 C26 178.2(3) ?
C23 O15 C27 O16 -2.4(5) ?
C23 O15 C27 C28 178.8(3) ?

loop_
_cod_related_entry_id
_cod_related_entry_database
_cod_related_entry_code
1 ChemSpider 10318086
